data_7031957
loop_
_publ_author_name
'Wang, Yue'
'Qi, Yan'
'Blatov, Vladislav A.'
'Zheng, Jimin'
'Li, Qun'
'Zhang, Chao'

_publ_section_title
;
 Two new zinc(ii) coordination complexes with helix characteristics
 showing both interpenetration and self-catenation features: a platform
 for the synthesis of chiral and catenated structures assembled by
 length-modulated dicarboxylates.
;
_journal_issue 40
_journal_name_full 'Dalton transactions (Cambridge, England : 2003)'
_journal_page_first 15151
_journal_page_last 15158
_journal_paper_doi 10.1039/c4dt01431f
_journal_volume 43
_journal_year 2014
_chemical_formula_sum 'C56 H48 N8 O15 Zn2'
_chemical_formula_weight 1203.80
_chemical_name_systematic
; 
 ? 
;
_space_group_IT_number 167
_symmetry_cell_setting trigonal
_symmetry_space_group_name_Hall '-R 3 2"c'
_symmetry_space_group_name_H-M 'R -3 c :H'
_atom_sites_solution_hydrogens geom
_atom_sites_solution_primary direct
_atom_sites_solution_secondary difmap
_audit_creation_method SHELXL-97
_cell_angle_alpha 90.00
_cell_angle_beta 90.00
_cell_angle_gamma 120.00
_cell_formula_units_Z 18
_cell_length_a 18.772(3)
_cell_length_b 18.772(3)
_cell_length_c 84.147(17)
_cell_measurement_temperature 293(2)
_cell_volume 25680(8)
_computing_structure_refinement 'SHELXL-97 (Sheldrick, 1997)'
_computing_structure_solution 'SHELXS-97 (Sheldrick, 1990)'
_diffrn_ambient_temperature 293(2)
_diffrn_measured_fraction_theta_full 0.998
_diffrn_measured_fraction_theta_max 0.998
_diffrn_radiation_monochromator graphite
_diffrn_radiation_source 'fine-focus sealed tube'
_diffrn_radiation_type MoK\a
_diffrn_radiation_wavelength 0.71073
_diffrn_reflns_av_R_equivalents 0.1836
_diffrn_reflns_av_sigmaI/netI 0.1041
_diffrn_reflns_limit_h_max 23
_diffrn_reflns_limit_h_min -22
_diffrn_reflns_limit_k_max 24
_diffrn_reflns_limit_k_min -24
_diffrn_reflns_limit_l_max 108
_diffrn_reflns_limit_l_min -109
_diffrn_reflns_number 66249
_diffrn_reflns_theta_full 27.48
_diffrn_reflns_theta_max 27.48
_diffrn_reflns_theta_min 3.08
_exptl_absorpt_coefficient_mu 0.910
_exptl_absorpt_correction_type none
_exptl_crystal_colour colorless
_exptl_crystal_density_diffrn 1.401
_exptl_crystal_density_method 'not measured'
_exptl_crystal_description block
_exptl_crystal_F_000 10150
_exptl_crystal_size_max 0.20
_exptl_crystal_size_mid 0.20
_exptl_crystal_size_min 0.20
_refine_diff_density_max 0.622
_refine_diff_density_min -0.575
_refine_diff_density_rms 0.077
_refine_ls_extinction_method none
_refine_ls_goodness_of_fit_ref 1.024
_refine_ls_hydrogen_treatment mixed
_refine_ls_matrix_type full
_refine_ls_number_parameters 370
_refine_ls_number_reflns 6545
_refine_ls_number_restraints 27
_refine_ls_restrained_S_all 1.031
_refine_ls_R_factor_all 0.1924
_refine_ls_R_factor_gt 0.0902
_refine_ls_shift/su_max 0.005
_refine_ls_shift/su_mean 0.000
_refine_ls_structure_factor_coef Fsqd
_refine_ls_weighting_details 'calc w=1/[\s^2^(Fo^2^)+(0.1051P)^2^+68.6298P] where P=(Fo^2^+2Fc^2^)/3'
_refine_ls_weighting_scheme calc
_refine_ls_wR_factor_gt 0.1992
_refine_ls_wR_factor_ref 0.2445
_reflns_number_gt 3070
_reflns_number_total 6545
_reflns_threshold_expression >2sigma(I)
_cod_data_source_file c4dt01431f2.cif
_cod_data_source_block shelxl
_cod_depositor_comments
;
The following automatic conversions were performed:

'_symmetry_cell_setting' value 'Trigonal' changed to 'trigonal'
according to
/usr/data/users/saulius/crontab/automatic-downloads/rss-feeds/RSC/lib/dictionaries/cif_core.dic
dictionary named 'cif_core.dic' version 2.4.2 from 2011-04-26.

Automatic conversion script
Id: cif_fix_values 2281 2013-09-26 08:29:07Z andrius 

 Adding full bibliography for 7031956--7031957.cif.
;
_cod_original_sg_symbol_H-M R-3c
_cod_database_code 7031957

loop_
_symmetry_equiv_pos_as_xyz
'x, y, z'
'-y, x-y, z'
'-x+y, -x, z'
'y, x, -z+1/2'
'-x, -x+y, -z+1/2'
'x-y, -y, -z+1/2'
'x+2/3, y+1/3, z+1/3'
'-y+2/3, x-y+1/3, z+1/3'
'-x+y+2/3, -x+1/3, z+1/3'
'y+2/3, x+1/3, -z+5/6'
'-x+2/3, -x+y+1/3, -z+5/6'
'x-y+2/3, -y+1/3, -z+5/6'
'x+1/3, y+2/3, z+2/3'
'-y+1/3, x-y+2/3, z+2/3'
'-x+y+1/3, -x+2/3, z+2/3'
'y+1/3, x+2/3, -z+7/6'
'-x+1/3, -x+y+2/3, -z+7/6'
'x-y+1/3, -y+2/3, -z+7/6'
'-x, -y, -z'
'y, -x+y, -z'
'x-y, x, -z'
'-y, -x, z-1/2'
'x, x-y, z-1/2'
'-x+y, y, z-1/2'
'-x+2/3, -y+1/3, -z+1/3'
'y+2/3, -x+y+1/3, -z+1/3'
'x-y+2/3, x+1/3, -z+1/3'
'-y+2/3, -x+1/3, z-1/6'
'x+2/3, x-y+1/3, z-1/6'
'-x+y+2/3, y+1/3, z-1/6'
'-x+1/3, -y+2/3, -z+2/3'
'y+1/3, -x+y+2/3, -z+2/3'
'x-y+1/3, x+2/3, -z+2/3'
'-y+1/3, -x+2/3, z+1/6'
'x+1/3, x-y+2/3, z+1/6'
'-x+y+1/3, y+2/3, z+1/6'

loop_
_atom_site_label
_atom_site_type_symbol
_atom_site_fract_x
_atom_site_fract_y
_atom_site_fract_z
_atom_site_U_iso_or_equiv
_atom_site_adp_type
_atom_site_occupancy
_atom_site_symmetry_multiplicity
_atom_site_calc_flag
_atom_site_refinement_flags
O9 O 0.102(3) 0.468(3) 0.9051(3) 0.44(3) Uani 0.50 1 d P
Zn1 Zn 0.66312(4) 0.03141(4) 1.008906(8) 0.0509(3) Uani 1 1 d .
O1 O 0.7011(3) 0.1166(2) 0.99274(5) 0.0638(11) Uani 1 1 d .
O2 O 0.7886(3) 0.0768(3) 0.98400(6) 0.0823(14) Uani 1 1 d .
O3 O 0.8482(7) 0.3634(6) 0.93554(11) 0.224(4) Uani 1 1 d U
O5 O 1.2407(3) 0.8802(3) 0.85447(6) 0.0866(15) Uani 1 1 d .
O6 O 1.3240(3) 0.8648(3) 0.87043(7) 0.1027(18) Uani 1 1 d .
O7 O 0.9848(4) 0.6057(5) 0.90059(9) 0.154(3) Uani 1 1 d .
O8 O 0.8431(8) 0.4516(6) 0.90760(11) 0.204(4) Uani 1 1 d U
N1 N 0.5970(3) -0.0769(3) 0.99800(6) 0.0512(12) Uani 1 1 d .
N2 N 0.4910(3) -0.1954(3) 0.99128(6) 0.0545(13) Uani 1 1 d .
N3 N 0.7579(3) 0.0385(3) 1.02127(6) 0.0592(13) Uani 1 1 d .
N4 N 0.8706(3) 0.0331(3) 1.02616(6) 0.0593(13) Uani 1 1 d .
C1 C 0.4107(3) -0.2656(3) 0.99127(7) 0.0535(16) Uani 1 1 d .
C2 C 0.4019(3) -0.3432(3) 0.99141(7) 0.0554(16) Uani 1 1 d .
H2 H 0.4478 -0.3498 0.9916 0.066 Uiso 1 1 calc R
C3 C 0.5186(4) -0.1282(4) 1.00027(8) 0.0571(16) Uani 1 1 d .
H3 H 0.4859 -0.1190 1.0073 0.068 Uiso 1 1 calc R
C4 C 0.8091(4) 0.0142(4) 1.01581(8) 0.0626(17) Uani 1 1 d .
H4 H 0.8031 -0.0122 1.0061 0.075 Uiso 1 1 calc R
C5 C 0.5567(4) -0.1866(4) 0.98239(8) 0.0627(17) Uani 1 1 d .
H5 H 0.5566 -0.2237 0.9751 0.075 Uiso 1 1 calc R
C6 C 0.9364(4) 0.0165(4) 1.02467(7) 0.0592(16) Uani 1 1 d .
C7 C 0.7881(4) 0.0731(4) 1.03582(9) 0.074(2) Uani 1 1 d .
H7 H 0.7647 0.0954 1.0425 0.089 Uiso 1 1 calc R
C8 C 1.1822(4) 0.7833(4) 0.87494(8) 0.074(2) Uani 1 1 d .
C9 C 0.6211(4) -0.1127(4) 0.98651(8) 0.0601(17) Uani 1 1 d .
H9 H 0.6737 -0.0895 0.9822 0.072 Uiso 1 1 calc R
C10 C 0.7578(4) 0.1215(4) 0.98358(8) 0.0614(17) Uani 1 1 d .
C11 C 0.8567(5) 0.0701(5) 1.03904(9) 0.087(2) Uani 1 1 d .
H11 H 0.8886 0.0892 1.0482 0.104 Uiso 1 1 calc R
C12 C 0.9190(4) -0.0648(4) 1.02471(7) 0.0625(17) Uani 1 1 d .
H12 H 0.8648 -0.1080 1.0248 0.075 Uiso 1 1 calc R
C13 C 0.8489(5) 0.2011(5) 0.96069(9) 0.087(2) Uani 1 1 d .
H13 H 0.8768 0.1722 0.9619 0.105 Uiso 1 1 calc R
C14 C 1.0367(5) 0.7128(5) 0.88093(9) 0.082(2) Uani 1 1 d .
H14 H 0.9849 0.7064 0.8792 0.099 Uiso 1 1 calc R
C15 C 0.7847(4) 0.1861(4) 0.97085(8) 0.0683(18) Uani 1 1 d .
C16 C 1.1054(5) 0.7720(4) 0.87271(9) 0.077(2) Uani 1 1 d .
H16 H 1.0985 0.8052 0.8654 0.092 Uiso 1 1 calc R
C17 C 1.1902(6) 0.7343(7) 0.88553(14) 0.150(5) Uani 1 1 d .
H17 H 1.2424 0.7420 0.8875 0.180 Uiso 1 1 calc R
C18 C 1.2541(5) 0.8475(4) 0.86625(10) 0.074(2) Uani 1 1 d .
C19 C 0.9043(6) 0.5891(5) 0.89815(11) 0.106(3) Uani 1 1 d .
H19A H 0.8864 0.5680 0.8875 0.127 Uiso 1 1 calc R
H19B H 0.9016 0.6391 0.8994 0.127 Uiso 1 1 calc R
C20 C 1.0476(5) 0.6649(6) 0.89155(11) 0.112(3) Uani 1 1 d .
C21 C 0.7707(7) 0.2894(6) 0.95728(12) 0.135(4) Uani 1 1 d .
H21 H 0.7440 0.3195 0.9560 0.162 Uiso 1 1 calc R
C22 C 0.8506(6) 0.5270(6) 0.91007(12) 0.124(4) Uani 1 1 d .
H22A H 0.8731 0.5463 0.9206 0.149 Uiso 1 1 calc R
H22B H 0.7965 0.5216 0.9097 0.149 Uiso 1 1 calc R
C23 C 0.7468(5) 0.2311(5) 0.96915(9) 0.089(2) Uani 1 1 d .
H23 H 0.7044 0.2225 0.9760 0.107 Uiso 1 1 calc R
C24 C 0.8338(8) 0.3022(7) 0.94749(13) 0.132(4) Uani 1 1 d .
C25 C 0.8713(7) 0.2581(7) 0.94888(12) 0.119(3) Uani 1 1 d .
H25 H 0.9127 0.2663 0.9418 0.142 Uiso 1 1 calc R
C26 C 1.1233(6) 0.6720(8) 0.89376(14) 0.160(5) Uani 1 1 d .
H26 H 1.1299 0.6366 0.9005 0.192 Uiso 1 1 calc R
C27 C 0.9110(11) 0.3828(9) 0.92609(19) 0.238(5) Uani 1 1 d U
H27A H 0.9012 0.3354 0.9198 0.286 Uiso 1 1 calc R
H27B H 0.9606 0.4003 0.9323 0.286 Uiso 1 1 calc R
C28 C 0.9215(13) 0.4533(11) 0.9151(2) 0.240(6) Uani 1 1 d U
H28A H 0.9568 0.4565 0.9064 0.288 Uiso 1 1 calc R
H28B H 0.9513 0.5042 0.9210 0.288 Uiso 1 1 calc R

loop_
_atom_site_aniso_label
_atom_site_aniso_U_11
_atom_site_aniso_U_22
_atom_site_aniso_U_33
_atom_site_aniso_U_23
_atom_site_aniso_U_13
_atom_site_aniso_U_12
O9 0.60(6) 0.76(8) 0.23(3) -0.13(4) -0.04(3) 0.55(6)
Zn1 0.0453(4) 0.0478(4) 0.0583(5) 0.0002(3) 0.0013(3) 0.0222(3)
O1 0.061(3) 0.056(3) 0.067(3) 0.008(2) 0.005(2) 0.023(2)
O2 0.089(4) 0.082(3) 0.083(4) 0.003(3) 0.004(3) 0.048(3)
O3 0.308(10) 0.170(7) 0.168(7) 0.089(5) 0.143(7) 0.099(7)
O5 0.087(4) 0.075(3) 0.071(3) 0.019(3) 0.011(3) 0.021(3)
O6 0.065(3) 0.100(4) 0.139(5) 0.030(4) 0.025(3) 0.038(3)
O7 0.086(4) 0.174(7) 0.163(7) 0.113(6) 0.030(4) 0.037(5)
O8 0.305(11) 0.121(5) 0.147(7) 0.035(5) 0.113(7) 0.077(7)
N1 0.038(3) 0.039(3) 0.070(3) 0.004(2) 0.003(2) 0.014(2)
N2 0.043(3) 0.039(3) 0.081(4) 0.002(3) 0.003(3) 0.020(2)
N3 0.051(3) 0.062(3) 0.068(4) 0.000(3) -0.003(3) 0.031(3)
N4 0.055(3) 0.059(3) 0.072(4) -0.006(3) -0.008(3) 0.034(3)
C1 0.035(3) 0.031(3) 0.087(5) -0.003(3) 0.001(3) 0.011(2)
C2 0.039(3) 0.048(4) 0.083(5) -0.002(3) -0.003(3) 0.025(3)
C3 0.050(4) 0.049(4) 0.075(4) -0.004(3) 0.000(3) 0.026(3)
C4 0.062(4) 0.063(4) 0.064(4) -0.011(3) -0.012(3) 0.032(3)
C5 0.051(4) 0.047(4) 0.092(5) -0.003(3) 0.008(4) 0.026(3)
C6 0.058(4) 0.058(4) 0.065(4) 0.001(3) -0.003(3) 0.032(3)
C7 0.078(5) 0.088(5) 0.071(5) -0.023(4) -0.013(4) 0.053(4)
C8 0.067(5) 0.078(5) 0.069(5) 0.028(4) 0.011(4) 0.030(4)
C9 0.043(3) 0.047(3) 0.087(5) 0.013(3) 0.007(3) 0.020(3)
C10 0.056(4) 0.050(4) 0.060(4) -0.008(3) -0.006(3) 0.013(3)
C11 0.088(6) 0.113(6) 0.082(5) -0.033(5) -0.031(4) 0.068(5)
C12 0.057(4) 0.055(4) 0.076(5) -0.008(3) -0.005(3) 0.028(3)
C13 0.075(5) 0.083(5) 0.083(6) 0.009(4) 0.012(4) 0.025(4)
C14 0.063(4) 0.085(5) 0.078(5) 0.025(4) -0.002(4) 0.022(4)
C15 0.071(5) 0.057(4) 0.063(4) -0.001(3) 0.000(4) 0.021(4)
C16 0.071(5) 0.074(5) 0.074(5) 0.020(4) 0.005(4) 0.029(4)
C17 0.077(6) 0.175(11) 0.171(11) 0.094(9) 0.003(7) 0.043(7)
C18 0.067(5) 0.063(4) 0.080(5) 0.001(4) 0.017(4) 0.025(4)
C19 0.090(6) 0.086(6) 0.117(7) 0.023(5) 0.027(6) 0.025(5)
C20 0.072(6) 0.116(7) 0.113(7) 0.065(6) 0.021(5) 0.020(5)
C21 0.176(11) 0.127(8) 0.130(9) 0.071(7) 0.056(8) 0.097(8)
C22 0.114(8) 0.094(7) 0.126(8) 0.007(6) 0.035(6) 0.023(6)
C23 0.098(6) 0.080(5) 0.083(5) 0.026(4) 0.025(5) 0.040(5)
C24 0.161(10) 0.101(8) 0.108(8) 0.063(6) 0.049(7) 0.047(7)
C25 0.133(9) 0.106(8) 0.100(7) 0.033(6) 0.048(6) 0.047(7)
C26 0.085(7) 0.205(12) 0.170(11) 0.120(10) 0.024(7) 0.057(8)
C27 0.325(11) 0.158(6) 0.178(8) 0.062(6) 0.102(7) 0.080(8)
C28 0.335(12) 0.151(7) 0.176(9) 0.068(6) 0.100(9) 0.078(9)

loop_
_atom_type_symbol
_atom_type_description
_atom_type_scat_dispersion_real
_atom_type_scat_dispersion_imag
_atom_type_scat_source
C C 0.0033 0.0016 'International Tables Vol C Tables 4.2.6.8 and 6.1.1.4'
H H 0.0000 0.0000 'International Tables Vol C Tables 4.2.6.8 and 6.1.1.4'
N N 0.0061 0.0033 'International Tables Vol C Tables 4.2.6.8 and 6.1.1.4'
O O 0.0106 0.0060 'International Tables Vol C Tables 4.2.6.8 and 6.1.1.4'
Zn Zn 0.2839 1.4301 'International Tables Vol C Tables 4.2.6.8 and 6.1.1.4'

loop_
_geom_angle_atom_site_label_1
_geom_angle_atom_site_label_2
_geom_angle_atom_site_label_3
_geom_angle
_geom_angle_site_symmetry_1
_geom_angle_site_symmetry_3
O5 Zn1 O1 111.2(2) 35_445 .
O5 Zn1 N1 96.8(2) 35_445 .
O1 Zn1 N1 107.54(19) . .
O5 Zn1 N3 116.6(2) 35_445 .
O1 Zn1 N3 111.1(2) . .
N1 Zn1 N3 112.7(2) . .
C10 O1 Zn1 115.5(4) . .
C27 O3 C24 115.2(13) . .
C18 O5 Zn1 121.5(5) . 29
C20 O7 C19 119.5(7) . .
C22 O8 C28 107.7(13) . .
C3 N1 C9 105.4(5) . .
C3 N1 Zn1 125.5(4) . .
C9 N1 Zn1 129.1(4) . .
C3 N2 C5 107.0(5) . .
C3 N2 C1 127.4(5) . .
C5 N2 C1 125.5(5) . .
C4 N3 C7 105.8(5) . .
C4 N3 Zn1 124.4(5) . .
C7 N3 Zn1 129.7(4) . .
C4 N4 C11 106.7(5) . .
C4 N4 C6 127.6(6) . .
C11 N4 C6 125.6(6) . .
C2 C1 C2 121.3(6) 2_545 .
C2 C1 N2 119.4(5) 2_545 .
C2 C1 N2 119.3(5) . .
C1 C2 C1 118.7(6) 3_655 .
C1 C2 H2 120.7 3_655 .
C1 C2 H2 120.7 . .
N1 C3 N2 112.1(5) . .
N1 C3 H3 124.0 . .
N2 C3 H3 124.0 . .
N3 C4 N4 110.9(6) . .
N3 C4 H4 124.5 . .
N4 C4 H4 124.5 . .
C9 C5 N2 105.8(6) . .
C9 C5 H5 127.1 . .
N2 C5 H5 127.1 . .
C12 C6 C12 121.4(7) 3_765 .
C12 C6 N4 119.2(6) 3_765 .
C12 C6 N4 119.1(6) . .
C11 C7 N3 109.8(6) . .
C11 C7 H7 125.1 . .
N3 C7 H7 125.1 . .
C17 C8 C16 117.3(7) . .
C17 C8 C18 121.2(8) . .
C16 C8 C18 121.6(7) . .
C5 C9 N1 109.7(6) . .
C5 C9 H9 125.2 . .
N1 C9 H9 125.2 . .
O2 C10 O1 126.0(6) . .
O2 C10 C15 119.1(7) . .
O1 C10 C15 114.8(6) . .
C7 C11 N4 106.8(6) . .
C7 C11 H11 126.6 . .
N4 C11 H11 126.6 . .
C6 C12 C6 118.6(7) 2_645 .
C6 C12 H12 120.7 2_645 .
C6 C12 H12 120.7 . .
C25 C13 C15 120.2(9) . .
C25 C13 H13 119.9 . .
C15 C13 H13 119.9 . .
C20 C14 C16 118.0(8) . .
C20 C14 H14 121.0 . .
C16 C14 H14 121.0 . .
C23 C15 C13 118.8(7) . .
C23 C15 C10 120.5(7) . .
C13 C15 C10 120.7(7) . .
C8 C16 C14 122.8(7) . .
C8 C16 H16 118.6 . .
C14 C16 H16 118.6 . .
C8 C17 C26 122.6(9) . .
C8 C17 H17 118.7 . .
C26 C17 H17 118.7 . .
O6 C18 O5 122.8(7) . .
O6 C18 C8 119.4(8) . .
O5 C18 C8 117.7(7) . .
O7 C19 C22 108.1(8) . .
O7 C19 H19A 110.1 . .
C22 C19 H19A 110.1 . .
O7 C19 H19B 110.1 . .
C22 C19 H19B 110.1 . .
H19A C19 H19B 108.4 . .
C14 C20 C26 121.2(8) . .
C14 C20 O7 123.3(8) . .
C26 C20 O7 115.5(9) . .
C24 C21 C23 119.1(10) . .
C24 C21 H21 120.4 . .
C23 C21 H21 120.4 . .
O8 C22 C19 112.8(9) . .
O8 C22 H22A 109.0 . .
C19 C22 H22A 109.0 . .
O8 C22 H22B 109.0 . .
C19 C22 H22B 109.0 . .
H22A C22 H22B 107.8 . .
C15 C23 C21 120.4(8) . .
C15 C23 H23 119.8 . .
C21 C23 H23 119.8 . .
C25 C24 C21 121.3(9) . .
C25 C24 O3 127.4(11) . .
C21 C24 O3 111.2(11) . .
C24 C25 C13 120.1(10) . .
C24 C25 H25 120.0 . .
C13 C25 H25 120.0 . .
C20 C26 C17 117.9(9) . .
C20 C26 H26 121.0 . .
C17 C26 H26 121.0 . .
O3 C27 C28 108.2(15) . .
O3 C27 H27A 110.1 . .
C28 C27 H27A 110.1 . .
O3 C27 H27B 110.1 . .
C28 C27 H27B 110.1 . .
H27A C27 H27B 108.4 . .
C27 C28 O8 120.1(15) . .
C27 C28 H28A 107.3 . .
O8 C28 H28A 107.3 . .
C27 C28 H28B 107.3 . .
O8 C28 H28B 107.3 . .
H28A C28 H28B 106.9 . .

loop_
_geom_bond_atom_site_label_1
_geom_bond_atom_site_label_2
_geom_bond_distance
_geom_bond_site_symmetry_2
Zn1 O5 1.931(5) 35_445
Zn1 O1 1.943(4) .
Zn1 N1 1.998(5) .
Zn1 N3 2.007(5) .
O1 C10 1.280(7) .
O2 C10 1.234(8) .
O3 C27 1.314(16) .
O3 C24 1.447(12) .
O5 C18 1.255(9) .
O5 Zn1 1.931(5) 29
O6 C18 1.235(9) .
O7 C20 1.376(9) .
O7 C19 1.396(11) .
O8 C22 1.366(12) .
O8 C28 1.59(2) .
N1 C3 1.309(7) .
N1 C9 1.377(8) .
N2 C3 1.333(7) .
N2 C5 1.379(7) .
N2 C1 1.422(7) .
N3 C4 1.335(8) .
N3 C7 1.368(8) .
N4 C4 1.343(7) .
N4 C11 1.381(8) .
N4 C6 1.423(7) .
C1 C2 1.379(7) 2_545
C1 C2 1.381(7) .
C2 C1 1.379(7) 3_655
C2 H2 0.9300 .
C3 H3 0.9300 .
C4 H4 0.9300 .
C5 C9 1.353(8) .
C5 H5 0.9300 .
C6 C12 1.377(8) 3_765
C6 C12 1.392(8) .
C7 C11 1.344(9) .
C7 H7 0.9300 .
C8 C17 1.343(11) .
C8 C16 1.360(10) .
C8 C18 1.477(10) .
C9 H9 0.9300 .
C10 C15 1.503(9) .
C11 H11 0.9300 .
C12 C6 1.377(8) 2_645
C12 H12 0.9300 .
C13 C25 1.363(12) .
C13 C15 1.387(10) .
C13 H13 0.9300 .
C14 C20 1.353(11) .
C14 C16 1.396(10) .
C14 H14 0.9300 .
C15 C23 1.357(10) .
C16 H16 0.9300 .
C17 C26 1.398(13) .
C17 H17 0.9300 .
C19 C22 1.485(11) .
C19 H19A 0.9700 .
C19 H19B 0.9700 .
C20 C26 1.372(12) .
C21 C24 1.362(14) .
C21 C23 1.381(10) .
C21 H21 0.9300 .
C22 H22A 0.9700 .
C22 H22B 0.9700 .
C23 H23 0.9300 .
C24 C25 1.333(13) .
C25 H25 0.9300 .
C26 H26 0.9300 .
C27 C28 1.55(2) .
C27 H27A 0.9700 .
C27 H27B 0.9700 .
C28 H28A 0.9700 .
C28 H28B 0.9700 .

loop_
_geom_torsion_atom_site_label_1
_geom_torsion_atom_site_label_2
_geom_torsion_atom_site_label_3
_geom_torsion_atom_site_label_4
_geom_torsion
_geom_torsion_site_symmetry_1
_geom_torsion_site_symmetry_4
O5 Zn1 O1 C10 -177.1(4) 35_445 .
N1 Zn1 O1 C10 -72.3(4) . .
N3 Zn1 O1 C10 51.4(5) . .
O5 Zn1 N1 C3 -1.9(5) 35_445 .
O1 Zn1 N1 C3 -116.6(5) . .
N3 Zn1 N1 C3 120.6(5) . .
O5 Zn1 N1 C9 176.1(5) 35_445 .
O1 Zn1 N1 C9 61.3(5) . .
N3 Zn1 N1 C9 -61.4(5) . .
O5 Zn1 N3 C4 155.9(5) 35_445 .
O1 Zn1 N3 C4 -75.5(5) . .
N1 Zn1 N3 C4 45.3(6) . .
O5 Zn1 N3 C7 -29.7(7) 35_445 .
O1 Zn1 N3 C7 99.0(6) . .
N1 Zn1 N3 C7 -140.3(6) . .
C3 N2 C1 C2 44.9(9) . 2_545
C5 N2 C1 C2 -138.7(6) . 2_545
C3 N2 C1 C2 -134.0(7) . .
C5 N2 C1 C2 42.5(9) . .
C2 C1 C2 C1 1.7(13) 2_545 3_655
N2 C1 C2 C1 -179.5(4) . 3_655
C9 N1 C3 N2 1.4(7) . .
Zn1 N1 C3 N2 179.8(4) . .
C5 N2 C3 N1 -0.6(7) . .
C1 N2 C3 N1 176.4(5) . .
C7 N3 C4 N4 -0.9(7) . .
Zn1 N3 C4 N4 174.6(4) . .
C11 N4 C4 N3 1.2(8) . .
C6 N4 C4 N3 179.3(6) . .
C3 N2 C5 C9 -0.5(7) . .
C1 N2 C5 C9 -177.6(6) . .
C4 N4 C6 C12 120.2(7) . 3_765
C11 N4 C6 C12 -62.0(9) . 3_765
C4 N4 C6 C12 -65.8(9) . .
C11 N4 C6 C12 112.0(8) . .
C4 N3 C7 C11 0.3(8) . .
Zn1 N3 C7 C11 -174.9(5) . .
N2 C5 C9 N1 1.4(7) . .
C3 N1 C9 C5 -1.7(7) . .
Zn1 N1 C9 C5 180.0(4) . .
Zn1 O1 C10 O2 1.3(8) . .
Zn1 O1 C10 C15 178.3(4) . .
N3 C7 C11 N4 0.4(9) . .
C4 N4 C11 C7 -0.9(9) . .
C6 N4 C11 C7 -179.1(6) . .
C12 C6 C12 C6 -0.5(14) 3_765 2_645
N4 C6 C12 C6 -174.4(4) . 2_645
C25 C13 C15 C23 -2.2(12) . .
C25 C13 C15 C10 178.1(8) . .
O2 C10 C15 C23 173.9(7) . .
O1 C10 C15 C23 -3.4(9) . .
O2 C10 C15 C13 -6.4(10) . .
O1 C10 C15 C13 176.3(6) . .
C17 C8 C16 C14 0.3(13) . .
C18 C8 C16 C14 -179.0(7) . .
C20 C14 C16 C8 0.0(13) . .
C16 C8 C17 C26 1.8(18) . .
C18 C8 C17 C26 -178.9(11) . .
Zn1 O5 C18 O6 -2.8(11) 29 .
Zn1 O5 C18 C8 179.7(5) 29 .
C17 C8 C18 O6 -11.0(13) . .
C16 C8 C18 O6 168.2(7) . .
C17 C8 C18 O5 166.5(9) . .
C16 C8 C18 O5 -14.2(11) . .
C20 O7 C19 C22 -176.5(9) . .
C16 C14 C20 C26 -2.5(16) . .
C16 C14 C20 O7 178.6(9) . .
C19 O7 C20 C14 4.5(16) . .
C19 O7 C20 C26 -174.5(11) . .
C28 O8 C22 C19 81.8(12) . .
O7 C19 C22 O8 -68.1(13) . .
C13 C15 C23 C21 1.4(13) . .
C10 C15 C23 C21 -178.9(8) . .
C24 C21 C23 C15 -1.2(16) . .
C23 C21 C24 C25 2(2) . .
C23 C21 C24 O3 178.2(10) . .
C27 O3 C24 C25 -7(2) . .
C27 O3 C24 C21 176.5(13) . .
C21 C24 C25 C13 -3(2) . .
O3 C24 C25 C13 -178.4(11) . .
C15 C13 C25 C24 2.9(16) . .
C14 C20 C26 C17 4(2) . .
O7 C20 C26 C17 -176.6(12) . .
C8 C17 C26 C20 -4(2) . .
C24 O3 C27 C28 -175.5(12) . .
O3 C27 C28 O8 -41(2) . .
C22 O8 C28 C27 131.6(13) . .
